data_4336982
loop_
_publ_author_name
'Laleh Tahsini'
'Sarah E. Specht'
'June S. Lum'
'Joshua J. M. Nelson'
'Alexandra F. Long'
'James A. Golen'
'Arnold L. Rheingold'
'Linda H. Doerrer'

_publ_section_title
;
 Structural and Electronic Properties of Old and New A2[M(pinF)2]
 Complexes
;
_journal_name_full 'Inorganic Chemistry'
_journal_page_first 14050
_journal_page_last 14063
_journal_paper_doi 10.1021/ic401837y
_journal_volume 52
_journal_year 2013
_chemical_formula_sum 'C12 H15 F12 Fe0.5 N2 O2'
_chemical_formula_weight 475.18
_chemical_name_systematic
; 
 ? 
;
_space_group_IT_number 61
_symmetry_cell_setting orthorhombic
_symmetry_space_group_name_Hall '-P 2ac 2ab'
_symmetry_space_group_name_H-M 'P b c a'
_atom_sites_solution_hydrogens geom
_atom_sites_solution_primary direct
_atom_sites_solution_secondary difmap
_audit_creation_method SHELXL-97
_cell_angle_alpha 90.00
_cell_angle_beta 90.00
_cell_angle_gamma 90.00
_cell_formula_units_Z 8
_cell_length_a 19.629(3)
_cell_length_b 8.4890(14)
_cell_length_c 21.115(3)
_cell_measurement_reflns_used 2626
_cell_measurement_temperature 100(2)
_cell_measurement_theta_max 24.61
_cell_measurement_theta_min 2.79
_cell_volume 3518.4(9)
_computing_cell_refinement 'Bruker SAINT'
_computing_data_collection 'Bruker APEX2'
_computing_data_reduction 'Bruker SAINT'
_computing_molecular_graphics 'Bruker SHELXTL'
_computing_publication_material 'Bruker SHELXTL'
_computing_structure_refinement 'SHELXL-97 (Sheldrick, 1997)'
_computing_structure_solution 'SHELXS-97 (Sheldrick, 1990)'
_diffrn_ambient_temperature 100(2)
_diffrn_measured_fraction_theta_full 0.999
_diffrn_measured_fraction_theta_max 0.998
_diffrn_measurement_device_type 'Bruker APEX-II CCD'
_diffrn_measurement_method '\f and \w scans'
_diffrn_radiation_monochromator graphite
_diffrn_radiation_source 'fine-focus sealed tube'
_diffrn_radiation_type MoK\a
_diffrn_radiation_wavelength 0.71073
_diffrn_reflns_av_R_equivalents 0.0688
_diffrn_reflns_av_sigmaI/netI 0.0635
_diffrn_reflns_limit_h_max 21
_diffrn_reflns_limit_h_min -24
_diffrn_reflns_limit_k_max 10
_diffrn_reflns_limit_k_min -7
_diffrn_reflns_limit_l_max 26
_diffrn_reflns_limit_l_min -24
_diffrn_reflns_number 14398
_diffrn_reflns_theta_full 25.00
_diffrn_reflns_theta_max 26.38
_diffrn_reflns_theta_min 2.79
_exptl_absorpt_coefficient_mu 0.594
_exptl_absorpt_correction_T_max 0.8904
_exptl_absorpt_correction_T_min 0.8418
_exptl_absorpt_correction_type multi-scan
_exptl_absorpt_process_details SADABS
_exptl_crystal_colour blue
_exptl_crystal_density_diffrn 1.794
_exptl_crystal_description block
_exptl_crystal_F_000 1904
_exptl_crystal_size_max 0.30
_exptl_crystal_size_mid 0.26
_exptl_crystal_size_min 0.20
_refine_diff_density_max 0.441
_refine_diff_density_min -0.402
_refine_diff_density_rms 0.074
_refine_ls_extinction_method none
_refine_ls_goodness_of_fit_ref 1.006
_refine_ls_hydrogen_treatment constr
_refine_ls_matrix_type full
_refine_ls_number_parameters 260
_refine_ls_number_reflns 3598
_refine_ls_number_restraints 0
_refine_ls_restrained_S_all 1.006
_refine_ls_R_factor_all 0.0644
_refine_ls_R_factor_gt 0.0398
_refine_ls_shift/su_max 0.002
_refine_ls_shift/su_mean 0.000
_refine_ls_structure_factor_coef Fsqd
_refine_ls_weighting_details 'calc w=1/[\s^2^(Fo^2^)+(0.0350P)^2^+1.0000P] where P=(Fo^2^+2Fc^2^)/3'
_refine_ls_weighting_scheme calc
_refine_ls_wR_factor_gt 0.0838
_refine_ls_wR_factor_ref 0.0949
_reflns_number_gt 2656
_reflns_number_total 3598
_reflns_threshold_expression >2sigma(I)
_cod_data_source_file ic401837y_si_002_1.cif
_cod_data_source_block lhd387_Compound_1
_cod_original_cell_volume 3518.5(9)
_cod_original_formula_sum 'C12 H15 F12 Fe0.50 N2 O2'
_cod_database_code 4336982

loop_
_symmetry_equiv_pos_as_xyz
'x, y, z'
'x+1/2, -y+1/2, -z'
'-x, y+1/2, -z+1/2'
'-x+1/2, -y, z+1/2'
'-x, -y, -z'
'-x-1/2, y-1/2, z'
'x, -y-1/2, z-1/2'
'x-1/2, y, -z-1/2'

loop_
_atom_site_label
_atom_site_type_symbol
_atom_site_fract_x
_atom_site_fract_y
_atom_site_fract_z
_atom_site_U_iso_or_equiv
_atom_site_adp_type
_atom_site_occupancy
_atom_site_symmetry_multiplicity
_atom_site_calc_flag
_atom_site_refinement_flags
Fe1 Fe 0.5000 0.5000 0.0000 0.01470(14) Uani 1 2 d S
F1 F 0.52596(7) 0.34322(19) 0.13752(8) 0.0254(4) Uani 1 1 d .
F2 F 0.44444(7) 0.30784(19) 0.20516(6) 0.0238(4) Uani 1 1 d .
F3 F 0.45731(7) 0.15080(18) 0.12668(7) 0.0257(4) Uani 1 1 d .
F4 F 0.29484(6) 0.41293(19) 0.07151(7) 0.0228(4) Uani 1 1 d .
F5 F 0.33298(7) 0.19569(18) 0.10765(7) 0.0215(4) Uani 1 1 d .
F6 F 0.31491(7) 0.38925(18) 0.17132(7) 0.0227(4) Uani 1 1 d .
F7 F 0.31388(7) 0.69705(19) 0.12173(7) 0.0255(4) Uani 1 1 d .
F8 F 0.38824(7) 0.85271(18) 0.08181(7) 0.0262(4) Uani 1 1 d .
F9 F 0.35190(7) 0.66033(19) 0.02668(7) 0.0265(4) Uani 1 1 d .
F10 F 0.39372(7) 0.61278(19) 0.22136(6) 0.0233(4) Uani 1 1 d .
F11 F 0.50110(7) 0.5904(2) 0.20316(7) 0.0251(4) Uani 1 1 d .
F12 F 0.45086(7) 0.80716(18) 0.18375(7) 0.0230(4) Uani 1 1 d .
O1 O 0.42784(8) 0.3712(2) 0.03986(7) 0.0170(4) Uani 1 1 d .
O2 O 0.48542(8) 0.6319(2) 0.07633(8) 0.0175(4) Uani 1 1 d .
N1 N 0.63052(9) 0.9110(3) 0.08314(9) 0.0127(4) Uani 1 1 d .
N2 N 0.28865(12) -0.1874(3) 0.32265(13) 0.0376(7) Uani 1 1 d .
C1 C 0.41308(11) 0.4072(3) 0.10109(11) 0.0121(5) Uani 1 1 d .
C2 C 0.42930(11) 0.5967(3) 0.11098(11) 0.0122(5) Uani 1 1 d .
C3 C 0.46036(12) 0.3037(3) 0.14342(12) 0.0181(6) Uani 1 1 d .
C4 C 0.33850(12) 0.3528(3) 0.11360(11) 0.0160(6) Uani 1 1 d .
C5 C 0.36995(13) 0.7012(3) 0.08564(12) 0.0188(6) Uani 1 1 d .
C6 C 0.44347(12) 0.6502(3) 0.18034(11) 0.0165(6) Uani 1 1 d .
C7 C 0.69182(12) 0.9865(3) 0.05417(13) 0.0221(6) Uani 1 1 d .
H7A H 0.6993 0.9429 0.0118 0.033 Uiso 1 1 calc R
H7B H 0.7318 0.9656 0.0807 0.033 Uiso 1 1 calc R
H7C H 0.6845 1.1004 0.0511 0.033 Uiso 1 1 calc R
C8 C 0.61921(12) 0.9763(3) 0.14814(12) 0.0210(6) Uani 1 1 d .
H8A H 0.6589 0.9535 0.1747 0.031 Uiso 1 1 calc R
H8B H 0.5786 0.9277 0.1668 0.031 Uiso 1 1 calc R
H8C H 0.6127 1.0906 0.1455 0.031 Uiso 1 1 calc R
C9 C 0.56919(12) 0.9458(3) 0.04307(12) 0.0175(6) Uani 1 1 d .
H9A H 0.5761 0.9029 0.0005 0.026 Uiso 1 1 calc R
H9B H 0.5626 1.0600 0.0404 0.026 Uiso 1 1 calc R
H9C H 0.5288 0.8971 0.0622 0.026 Uiso 1 1 calc R
C10 C 0.64146(12) 0.7373(3) 0.08738(12) 0.0176(6) Uani 1 1 d .
H10A H 0.6490 0.6945 0.0449 0.026 Uiso 1 1 calc R
H10B H 0.6012 0.6877 0.1062 0.026 Uiso 1 1 calc R
H10C H 0.6814 0.7158 0.1139 0.026 Uiso 1 1 calc R
C11 C 0.30625(12) -0.0957(3) 0.28706(13) 0.0219(6) Uani 1 1 d .
C12 C 0.32766(14) 0.0228(3) 0.24114(13) 0.0270(7) Uani 1 1 d .
H12A H 0.3263 -0.0224 0.1984 0.040 Uiso 1 1 calc R
H12B H 0.3742 0.0569 0.2508 0.040 Uiso 1 1 calc R
H12C H 0.2969 0.1136 0.2433 0.040 Uiso 1 1 calc R

loop_
_atom_site_aniso_label
_atom_site_aniso_U_11
_atom_site_aniso_U_22
_atom_site_aniso_U_33
_atom_site_aniso_U_23
_atom_site_aniso_U_13
_atom_site_aniso_U_12
Fe1 0.0156(2) 0.0170(3) 0.0115(2) -0.0046(2) 0.0062(2) -0.0070(2)
F1 0.0110(7) 0.0236(10) 0.0418(10) -0.0032(8) -0.0028(6) 0.0028(7)
F2 0.0324(8) 0.0248(10) 0.0143(8) 0.0061(7) -0.0033(6) 0.0055(7)
F3 0.0263(8) 0.0143(9) 0.0366(10) -0.0042(7) -0.0020(7) 0.0046(7)
F4 0.0155(7) 0.0261(10) 0.0270(9) 0.0077(7) -0.0054(6) -0.0041(7)
F5 0.0196(7) 0.0185(9) 0.0263(8) 0.0003(7) 0.0042(6) -0.0061(7)
F6 0.0204(7) 0.0277(10) 0.0200(8) -0.0006(7) 0.0109(6) -0.0040(7)
F7 0.0159(7) 0.0254(10) 0.0351(9) 0.0068(8) 0.0048(6) 0.0073(7)
F8 0.0333(8) 0.0153(9) 0.0300(9) 0.0082(7) -0.0036(7) -0.0004(7)
F9 0.0350(9) 0.0251(10) 0.0193(8) 0.0070(7) -0.0103(7) -0.0019(7)
F10 0.0304(8) 0.0282(10) 0.0113(7) -0.0021(7) 0.0093(6) -0.0028(7)
F11 0.0248(8) 0.0263(10) 0.0241(8) -0.0070(7) -0.0131(6) 0.0038(7)
F12 0.0316(8) 0.0161(9) 0.0212(8) -0.0055(7) -0.0001(6) -0.0019(7)
O1 0.0190(8) 0.0200(11) 0.0121(9) -0.0070(8) 0.0056(7) -0.0085(8)
O2 0.0166(8) 0.0200(11) 0.0159(9) -0.0056(8) 0.0068(7) -0.0092(8)
N1 0.0111(9) 0.0133(12) 0.0137(10) -0.0014(9) -0.0018(8) 0.0000(9)
N2 0.0325(14) 0.0362(18) 0.0442(16) 0.0173(14) 0.0202(12) 0.0118(13)
C1 0.0133(11) 0.0147(14) 0.0084(12) -0.0014(10) 0.0020(9) -0.0009(11)
C2 0.0122(11) 0.0141(14) 0.0103(12) -0.0010(11) 0.0031(9) -0.0008(10)
C3 0.0167(13) 0.0163(16) 0.0214(14) -0.0018(12) 0.0004(10) 0.0019(11)
C4 0.0168(12) 0.0173(15) 0.0138(13) 0.0030(11) 0.0012(10) -0.0044(11)
C5 0.0237(13) 0.0125(15) 0.0203(14) 0.0027(12) -0.0008(11) -0.0012(12)
C6 0.0190(13) 0.0169(15) 0.0137(13) -0.0025(11) 0.0031(10) 0.0011(11)
C7 0.0158(12) 0.0244(17) 0.0262(15) 0.0039(13) 0.0003(11) -0.0077(12)
C8 0.0207(13) 0.0251(17) 0.0172(14) -0.0064(12) -0.0036(10) 0.0027(12)
C9 0.0149(12) 0.0179(15) 0.0198(13) 0.0013(12) -0.0061(10) -0.0009(11)
C10 0.0193(13) 0.0142(15) 0.0192(13) -0.0014(12) -0.0046(10) 0.0011(11)
C11 0.0184(13) 0.0227(17) 0.0246(15) -0.0013(13) 0.0071(11) 0.0070(12)
C12 0.0307(15) 0.0242(18) 0.0260(16) 0.0046(13) 0.0084(12) -0.0028(13)

loop_
_atom_type_symbol
_atom_type_description
_atom_type_scat_dispersion_real
_atom_type_scat_dispersion_imag
_atom_type_scat_source
C C 0.0033 0.0016 'International Tables Vol C Tables 4.2.6.8 and 6.1.1.4'
H H 0.0000 0.0000 'International Tables Vol C Tables 4.2.6.8 and 6.1.1.4'
N N 0.0061 0.0033 'International Tables Vol C Tables 4.2.6.8 and 6.1.1.4'
O O 0.0106 0.0060 'International Tables Vol C Tables 4.2.6.8 and 6.1.1.4'
F F 0.0171 0.0103 'International Tables Vol C Tables 4.2.6.8 and 6.1.1.4'
Fe Fe 0.3463 0.8444 'International Tables Vol C Tables 4.2.6.8 and 6.1.1.4'

loop_
_geom_angle_atom_site_label_1
_geom_angle_atom_site_label_2
_geom_angle_atom_site_label_3
_geom_angle
_geom_angle_site_symmetry_1
_geom_angle_site_symmetry_3
O1 Fe1 O1 180.0 . 5_665
O1 Fe1 O2 97.87(7) . 5_665
O1 Fe1 O2 82.13(7) 5_665 5_665
O1 Fe1 O2 82.13(7) . .
O1 Fe1 O2 97.87(7) 5_665 .
O2 Fe1 O2 180.0 5_665 .
C1 O1 Fe1 115.64(14) . .
C2 O2 Fe1 115.55(14) . .
C10 N1 C7 109.42(19) . .
C10 N1 C8 109.42(19) . .
C7 N1 C8 109.62(19) . .
C10 N1 C9 110.10(18) . .
C7 N1 C9 109.31(19) . .
C8 N1 C9 108.96(18) . .
O1 C1 C4 107.14(19) . .
O1 C1 C3 106.96(19) . .
C4 C1 C3 107.2(2) . .
O1 C1 C2 107.34(19) . .
C4 C1 C2 116.61(19) . .
C3 C1 C2 111.16(19) . .
O2 C2 C6 107.33(18) . .
O2 C2 C5 107.2(2) . .
C6 C2 C5 106.9(2) . .
O2 C2 C1 107.63(18) . .
C6 C2 C1 115.9(2) . .
C5 C2 C1 111.50(18) . .
F1 C3 F2 108.0(2) . .
F1 C3 F3 105.08(19) . .
F2 C3 F3 105.6(2) . .
F1 C3 C1 112.3(2) . .
F2 C3 C1 113.83(19) . .
F3 C3 C1 111.5(2) . .
F4 C4 F6 107.17(19) . .
F4 C4 F5 105.39(19) . .
F6 C4 F5 106.64(19) . .
F4 C4 C1 112.14(19) . .
F6 C4 C1 114.2(2) . .
F5 C4 C1 110.7(2) . .
F8 C5 F7 106.3(2) . .
F8 C5 F9 105.3(2) . .
F7 C5 F9 107.7(2) . .
F8 C5 C2 111.6(2) . .
F7 C5 C2 113.8(2) . .
F9 C5 C2 111.7(2) . .
F11 C6 F12 105.52(19) . .
F11 C6 F10 107.1(2) . .
F12 C6 F10 106.18(19) . .
F11 C6 C2 112.4(2) . .
F12 C6 C2 111.0(2) . .
F10 C6 C2 114.04(19) . .
N2 C11 C12 179.0(3) . .

loop_
_geom_bond_atom_site_label_1
_geom_bond_atom_site_label_2
_geom_bond_distance
_geom_bond_site_symmetry_2
Fe1 O1 1.9776(16) .
Fe1 O1 1.9777(16) 5_665
Fe1 O2 1.9834(17) 5_665
Fe1 O2 1.9834(17) .
F1 C3 1.336(3) .
F2 C3 1.341(3) .
F3 C3 1.347(3) .
F4 C4 1.336(3) .
F5 C4 1.344(3) .
F6 C4 1.340(3) .
F7 C5 1.339(3) .
F8 C5 1.338(3) .
F9 C5 1.340(3) .
F10 C6 1.344(3) .
F11 C6 1.330(3) .
F12 C6 1.342(3) .
O1 C1 1.360(3) .
O2 C2 1.356(3) .
N1 C10 1.492(3) .
N1 C7 1.494(3) .
N1 C8 1.497(3) .
N1 C9 1.501(3) .
N2 C11 1.136(3) .
C1 C4 1.558(3) .
C1 C3 1.559(3) .
C1 C2 1.653(4) .
C2 C6 1.558(3) .
C2 C5 1.559(3) .
C11 C12 1.459(4) .
